data_7036591
loop_
_publ_author_name
'Warner, D. S.'
'Limberg, C.'
'Oldenburg, F. J.'
'Braun, B.'

_publ_section_title
;
 Reaction of a polydentate cysteine-based ligand and its nickel(ii)
 complex with electrophilic and nucleophilic methyl-transfer reagents -
 from S-methylation to acetyl coenzyme A synthase reactivity.
;
_journal_issue 42
_journal_name_full 'Dalton transactions (Cambridge, England : 2003)'
_journal_page_first 18378
_journal_page_last 18385
_journal_paper_doi 10.1039/c5dt02828k
_journal_volume 44
_journal_year 2015
_chemical_absolute_configuration rmad
_chemical_formula_moiety "C10 H22 Br2 N2 Ni S2"
_chemical_formula_sum 'C10 H22 Br2 N2 Ni S2'
_chemical_formula_weight 452.94
_chemical_name_systematic
;
 ?
;
_space_group_crystal_system triclinic
_space_group_IT_number 1
_space_group_name_Hall 'P 1'
_space_group_name_H-M_alt 'P 1'
_symmetry_space_group_name_Hall 'P 1'
_symmetry_space_group_name_H-M 'P 1'
_atom_sites_solution_hydrogens geom
_audit_creation_method SHELXL-2013
_audit_update_record
;
2015-07-23 deposited with the CCDC.
2015-09-14 downloaded from the CCDC.
;
_cell_angle_alpha 97.757(2)
_cell_angle_beta 91.847(2)
_cell_angle_gamma 101.157(2)
_cell_formula_units_Z 2
_cell_length_a 7.6096(4)
_cell_length_b 8.1378(5)
_cell_length_c 12.6006(7)
_cell_measurement_reflns_used 9860
_cell_measurement_temperature 100(2)
_cell_measurement_theta_max 25.50
_cell_measurement_theta_min 2.58
_cell_volume 757.18(7)
_computing_structure_refinement 'SHELXL-2013 (Sheldrick, 2013)'
_diffrn_ambient_temperature 100(2)
_diffrn_measured_fraction_theta_full 1.000
_diffrn_measured_fraction_theta_max 0.989
_diffrn_measurement_device_type 'Bruker D8 VENTURE'
_diffrn_measurement_method '\f and \w scans'
_diffrn_radiation_type MoK\a
_diffrn_radiation_wavelength 0.71073
_diffrn_reflns_av_R_equivalents 0.0829
_diffrn_reflns_av_unetI/netI 0.0606
_diffrn_reflns_laue_measured_fraction_full 1.000
_diffrn_reflns_laue_measured_fraction_max 0.989
_diffrn_reflns_limit_h_max 9
_diffrn_reflns_limit_h_min -9
_diffrn_reflns_limit_k_max 9
_diffrn_reflns_limit_k_min -9
_diffrn_reflns_limit_l_max 15
_diffrn_reflns_limit_l_min -15
_diffrn_reflns_number 15585
_diffrn_reflns_point_group_measured_fraction_full 0.986
_diffrn_reflns_point_group_measured_fraction_max 0.973
_diffrn_reflns_theta_full 25.242
_diffrn_reflns_theta_max 25.532
_diffrn_reflns_theta_min 2.578
_exptl_absorpt_coefficient_mu 6.815
_exptl_absorpt_correction_T_max 0.7452
_exptl_absorpt_correction_T_min 0.3995
_exptl_absorpt_correction_type multi-scan
_exptl_absorpt_process_details 'Bruker APEX2'
_exptl_crystal_colour 'light blue'
_exptl_crystal_density_diffrn 1.987
_exptl_crystal_description rod
_exptl_crystal_F_000 452
_exptl_crystal_size_max 0.370
_exptl_crystal_size_mid 0.130
_exptl_crystal_size_min 0.100
_refine_diff_density_max 0.761
_refine_diff_density_min -0.842
_refine_diff_density_rms 0.131
_refine_ls_abs_structure_details
;
 Flack x determined using 2670 quotients [(I+)-(I-)]/[(I+)+(I-)]
 (Parsons and Flack (2004), Acta Cryst. A60, s61).
;
_refine_ls_abs_structure_Flack -0.006(6)
_refine_ls_extinction_method none
_refine_ls_goodness_of_fit_ref 1.048
_refine_ls_hydrogen_treatment constr
_refine_ls_matrix_type full
_refine_ls_number_parameters 315
_refine_ls_number_reflns 5511
_refine_ls_number_restraints 3
_refine_ls_restrained_S_all 1.048
_refine_ls_R_factor_all 0.0281
_refine_ls_R_factor_gt 0.0280
_refine_ls_shift/su_max 0.001
_refine_ls_shift/su_mean 0.000
_refine_ls_structure_factor_coef Fsqd
_refine_ls_weighting_details 'w=1/[\s^2^(Fo^2^)+(0.0481P)^2^+0.0861P] where P=(Fo^2^+2Fc^2^)/3'
_refine_ls_weighting_scheme calc
_refine_ls_wR_factor_gt 0.0754
_refine_ls_wR_factor_ref 0.0755
_reflns_Friedel_coverage 0.968
_reflns_friedel_fraction_full 0.972
_reflns_friedel_fraction_max 0.957
_reflns_number_gt 5485
_reflns_number_total 5511
_reflns_threshold_expression 'I > 2\s(I)'
_cod_data_source_file c5dt02828k2.cif
_cod_data_source_block f08a
_cod_depositor_comments 'Adding full bibliography for 7036590--7036591.cif.'
_cod_database_code 7036591
_shelx_space_group_comment
;
The symmetry employed for this shelxl refinement is uniquely defined
by the following loop, which should always be used as a source of
symmetry information in preference to the above space-group names.
They are only intended as comments.
;
_shelx_estimated_absorpt_t_min 0.187
_shelx_estimated_absorpt_t_max 0.549
_shelxl_version_number 2013-4

loop_
_space_group_symop_operation_xyz
'x, y, z'

loop_
_atom_site_label
_atom_site_type_symbol
_atom_site_fract_x
_atom_site_fract_y
_atom_site_fract_z
_atom_site_U_iso_or_equiv
_atom_site_adp_type
_atom_site_occupancy
_atom_site_site_symmetry_order
_atom_site_calc_flag
_atom_site_refinement_flags_posn
_atom_site_refinement_flags_adp
Ni1 Ni 0.71652(9) 1.02826(8) 0.91091(5) 0.00720(16) Uani 1 1 d . .
Ni2 Ni 0.26504(9) 0.52221(8) 0.40564(6) 0.00761(16) Uani 1 1 d . .
S1 S 0.89947(18) 1.13182(17) 0.77232(11) 0.0097(3) Uani 1 1 d . .
S2 S 0.53364(18) 0.88405(17) 1.03778(11) 0.0105(3) Uani 1 1 d . .
S3 S 0.43431(18) 0.39812(17) 0.27248(11) 0.0111(3) Uani 1 1 d . .
S4 S 0.10474(19) 0.65037(17) 0.54719(12) 0.0112(3) Uani 1 1 d . .
Br1 Br 1.01102(6) 0.99733(6) 0.99910(4) 0.01109(14) Uani 1 1 d . .
Br2 Br 0.69757(7) 1.31201(6) 1.01582(4) 0.01138(14) Uani 1 1 d . .
Br3 Br 0.51176(6) 0.78847(6) 0.42033(4) 0.01070(14) Uani 1 1 d . .
Br4 Br 0.39492(7) 0.37551(6) 0.54741(4) 0.01297(14) Uani 1 1 d . .
N1 N 0.4850(7) 1.0237(6) 0.8031(4) 0.0096(10) Uani 1 1 d . .
N2 N 0.6434(6) 0.7857(6) 0.8046(4) 0.0076(9) Uani 1 1 d . .
N3 N 0.1082(7) 0.5824(6) 0.2719(4) 0.0119(10) Uani 1 1 d . .
N4 N 0.0176(7) 0.3362(6) 0.3678(4) 0.0102(10) Uani 1 1 d . .
C1 C 0.7149(8) 1.1399(7) 0.6805(5) 0.0120(11) Uani 1 1 d . .
H1A H 0.6765 1.2497 0.6961 0.014 Uiso 1 1 calc R U
H1B H 0.7511 1.1264 0.6055 0.014 Uiso 1 1 calc R U
C2 C 0.5628(7) 0.9952(7) 0.6964(5) 0.0107(11) Uani 1 1 d . .
H2 H 0.4661 0.9831 0.6386 0.013 Uiso 1 1 calc R U
C3 C 0.3541(7) 0.8678(7) 0.8131(5) 0.0101(11) Uani 1 1 d . .
H3A H 0.2749 0.8321 0.7467 0.012 Uiso 1 1 calc R U
H3B H 0.2785 0.8891 0.8739 0.012 Uiso 1 1 calc R U
C4 C 0.4570(8) 0.7259(7) 0.8321(5) 0.0125(12) Uani 1 1 d . .
H4 H 0.4032 0.6203 0.7824 0.015 Uiso 1 1 calc R U
C5 C 0.6272(8) 0.8263(7) 0.6925(5) 0.0117(11) Uani 1 1 d . .
H5A H 0.5403 0.7349 0.6479 0.014 Uiso 1 1 calc R U
H5B H 0.7449 0.8356 0.6602 0.014 Uiso 1 1 calc R U
C6 C 0.7550(8) 0.6583(7) 0.8078(5) 0.0128(12) Uani 1 1 d . .
H6A H 0.7609 0.6286 0.8805 0.019 Uiso 1 1 calc R U
H6B H 0.8762 0.7041 0.7878 0.019 Uiso 1 1 calc R U
H6C H 0.7025 0.5570 0.7572 0.019 Uiso 1 1 calc R U
C7 C 0.4455(8) 0.6900(7) 0.9467(5) 0.0131(12) Uani 1 1 d . .
H7A H 0.5157 0.6028 0.9582 0.016 Uiso 1 1 calc R U
H7B H 0.3190 0.6465 0.9609 0.016 Uiso 1 1 calc R U
C8 C 0.6735(8) 0.8096(8) 1.1324(5) 0.0168(12) Uani 1 1 d . .
H8A H 0.5973 0.7398 1.1774 0.025 Uiso 1 1 calc R U
H8B H 0.7484 0.9068 1.1779 0.025 Uiso 1 1 calc R U
H8C H 0.7505 0.7420 1.0932 0.025 Uiso 1 1 calc R U
C9 C 0.3909(8) 1.1678(8) 0.8100(5) 0.0123(11) Uani 1 1 d . .
H9A H 0.2993 1.1478 0.7507 0.018 Uiso 1 1 calc R U
H9B H 0.4775 1.2723 0.8054 0.018 Uiso 1 1 calc R U
H9C H 0.3335 1.1785 0.8784 0.018 Uiso 1 1 calc R U
C10 C 1.0092(8) 1.3505(8) 0.8091(6) 0.0179(13) Uani 1 1 d . .
H10A H 1.0609 1.3946 0.7459 0.027 Uiso 1 1 calc R U
H10B H 1.1047 1.3590 0.8647 0.027 Uiso 1 1 calc R U
H10C H 0.9214 1.4168 0.8365 0.027 Uiso 1 1 calc R U
C11 C 0.2847(8) 0.4035(8) 0.1587(5) 0.0135(12) Uani 1 1 d . .
H11A H 0.3371 0.4982 0.1204 0.016 Uiso 1 1 calc R U
H11B H 0.2728 0.2969 0.1084 0.016 Uiso 1 1 calc R U
C12 C 0.1002(8) 0.4254(7) 0.1928(5) 0.0113(12) Uani 1 1 d . .
H12 H 0.0236 0.4312 0.1279 0.014 Uiso 1 1 calc R U
C13 C -0.0777(7) 0.5763(7) 0.3058(5) 0.0122(12) Uani 1 1 d . .
H13A H -0.1636 0.5441 0.2423 0.015 Uiso 1 1 calc R U
H13B H -0.0898 0.6893 0.3416 0.015 Uiso 1 1 calc R U
C14 C -0.1197(7) 0.4449(7) 0.3842(5) 0.0097(11) Uani 1 1 d . .
H14 H -0.2414 0.3733 0.3634 0.012 Uiso 1 1 calc R U
C15 C 0.0086(8) 0.2791(8) 0.2496(5) 0.0126(11) Uani 1 1 d . .
H15A H -0.1183 0.2417 0.2222 0.015 Uiso 1 1 calc R U
H15B H 0.0693 0.1820 0.2345 0.015 Uiso 1 1 calc R U
C16 C -0.0227(8) 0.1878(8) 0.4244(5) 0.0152(12) Uani 1 1 d . .
H16A H -0.0063 0.2247 0.5020 0.023 Uiso 1 1 calc R U
H16B H 0.0586 0.1110 0.4030 0.023 Uiso 1 1 calc R U
H16C H -0.1470 0.1288 0.4058 0.023 Uiso 1 1 calc R U
C17 C -0.1161(8) 0.5272(8) 0.5007(5) 0.0133(12) Uani 1 1 d . .
H17A H -0.1509 0.4380 0.5466 0.016 Uiso 1 1 calc R U
H17B H -0.2048 0.6018 0.5074 0.016 Uiso 1 1 calc R U
C18 C 0.0856(9) 0.8641(8) 0.5293(5) 0.0179(13) Uani 1 1 d . .
H18A H -0.0259 0.8605 0.4871 0.027 Uiso 1 1 calc R U
H18B H 0.1881 0.9151 0.4915 0.027 Uiso 1 1 calc R U
H18C H 0.0842 0.9318 0.5996 0.027 Uiso 1 1 calc R U
C19 C 0.1652(9) 0.7350(8) 0.2227(6) 0.0169(13) Uani 1 1 d . .
H19A H 0.0843 0.7327 0.1602 0.025 Uiso 1 1 calc R U
H19B H 0.2878 0.7397 0.1999 0.025 Uiso 1 1 calc R U
H19C H 0.1618 0.8350 0.2749 0.025 Uiso 1 1 calc R U
C20 C 0.4224(9) 0.1727(8) 0.2706(6) 0.0198(13) Uani 1 1 d . .
H20A H 0.3116 0.1096 0.2310 0.030 Uiso 1 1 calc R U
H20B H 0.4233 0.1469 0.3444 0.030 Uiso 1 1 calc R U
H20C H 0.5260 0.1398 0.2355 0.030 Uiso 1 1 calc R U

loop_
_atom_site_aniso_label
_atom_site_aniso_U_11
_atom_site_aniso_U_22
_atom_site_aniso_U_33
_atom_site_aniso_U_23
_atom_site_aniso_U_13
_atom_site_aniso_U_12
Ni1 0.0074(3) 0.0082(3) 0.0061(4) 0.0008(3) 0.0014(3) 0.0019(3)
Ni2 0.0072(3) 0.0089(3) 0.0067(4) 0.0017(2) 0.0003(2) 0.0011(2)
S1 0.0080(6) 0.0104(6) 0.0115(7) 0.0033(5) 0.0024(5) 0.0020(5)
S2 0.0114(7) 0.0128(7) 0.0076(7) 0.0025(5) 0.0028(5) 0.0018(5)
S3 0.0096(7) 0.0120(7) 0.0107(7) -0.0007(5) 0.0011(5) 0.0014(5)
S4 0.0125(7) 0.0129(7) 0.0090(7) 0.0016(5) 0.0015(5) 0.0043(5)
Br1 0.0083(3) 0.0161(3) 0.0096(3) 0.00243(19) 0.0011(2) 0.0038(2)
Br2 0.0120(3) 0.0114(3) 0.0104(3) -0.00161(19) -0.0011(2) 0.0040(2)
Br3 0.0119(3) 0.0103(3) 0.0088(3) 0.00119(19) 0.0008(2) -0.0004(2)
Br4 0.0150(3) 0.0133(3) 0.0115(3) 0.0043(2) -0.0020(2) 0.0038(2)
N1 0.010(2) 0.012(2) 0.008(3) 0.0013(18) 0.0025(19) 0.0035(19)
N2 0.007(2) 0.010(2) 0.007(2) 0.0039(18) 0.0030(18) 0.0012(17)
N3 0.014(3) 0.013(3) 0.009(3) 0.0029(19) -0.0002(19) 0.0006(19)
N4 0.015(2) 0.010(2) 0.007(3) 0.0036(18) 0.0034(18) 0.0044(19)
C1 0.009(3) 0.020(3) 0.009(3) 0.006(2) 0.001(2) 0.004(2)
C2 0.010(3) 0.014(3) 0.008(3) 0.000(2) 0.003(2) 0.003(2)
C3 0.008(3) 0.012(3) 0.008(3) 0.001(2) 0.001(2) -0.001(2)
C4 0.010(3) 0.010(3) 0.014(3) 0.000(2) 0.002(2) -0.003(2)
C5 0.014(3) 0.010(3) 0.009(3) -0.002(2) 0.004(2) 0.000(2)
C6 0.014(3) 0.014(3) 0.011(3) 0.001(2) 0.002(2) 0.007(2)
C7 0.015(3) 0.012(3) 0.012(3) 0.005(2) 0.002(2) -0.002(2)
C8 0.015(3) 0.021(3) 0.015(3) 0.009(2) 0.000(2) 0.002(2)
C9 0.008(3) 0.017(3) 0.014(3) 0.004(2) 0.002(2) 0.005(2)
C10 0.017(3) 0.015(3) 0.022(3) 0.004(2) 0.002(2) 0.004(2)
C11 0.012(3) 0.021(3) 0.007(3) 0.003(2) 0.002(2) 0.001(2)
C12 0.008(3) 0.016(3) 0.008(3) 0.000(2) -0.003(2) -0.001(2)
C13 0.005(3) 0.017(3) 0.014(3) 0.006(2) -0.001(2) 0.000(2)
C14 0.004(3) 0.014(3) 0.011(3) 0.005(2) -0.001(2) 0.001(2)
C15 0.015(3) 0.017(3) 0.005(3) -0.001(2) -0.003(2) 0.002(2)
C16 0.014(3) 0.017(3) 0.013(3) 0.005(2) 0.002(2) -0.001(2)
C17 0.013(3) 0.016(3) 0.012(3) 0.004(2) 0.009(2) 0.003(2)
C18 0.018(3) 0.013(3) 0.024(4) 0.002(2) 0.003(3) 0.007(2)
C19 0.016(3) 0.018(3) 0.020(3) 0.012(2) 0.005(2) 0.005(2)
C20 0.022(3) 0.013(3) 0.026(4) -0.001(2) 0.003(3) 0.007(2)

loop_
_atom_type_symbol
_atom_type_description
_atom_type_scat_dispersion_real
_atom_type_scat_dispersion_imag
_atom_type_scat_source
C C 0.0033 0.0016 'International Tables Vol C Tables 4.2.6.8 and 6.1.1.4'
H H 0.0000 0.0000 'International Tables Vol C Tables 4.2.6.8 and 6.1.1.4'
Br Br -0.2901 2.4595 'International Tables Vol C Tables 4.2.6.8 and 6.1.1.4'
N N 0.0061 0.0033 'International Tables Vol C Tables 4.2.6.8 and 6.1.1.4'
Ni Ni 0.3393 1.1124 'International Tables Vol C Tables 4.2.6.8 and 6.1.1.4'
S S 0.1246 0.1234 'International Tables Vol C Tables 4.2.6.8 and 6.1.1.4'

loop_
_geom_angle_atom_site_label_1
_geom_angle_atom_site_label_2
_geom_angle_atom_site_label_3
_geom_angle
N1 Ni1 N2 68.85(17)
N1 Ni1 S1 86.78(15)
N2 Ni1 S1 87.40(13)
N1 Ni1 S2 92.87(15)
N2 Ni1 S2 84.90(13)
S1 Ni1 S2 171.86(5)
N1 Ni1 Br2 93.56(13)
N2 Ni1 Br2 161.42(12)
S1 Ni1 Br2 97.87(4)
S2 Ni1 Br2 90.27(4)
N1 Ni1 Br1 166.92(13)
N2 Ni1 Br1 100.77(12)
S1 Ni1 Br1 84.75(4)
S2 Ni1 Br1 94.10(4)
Br2 Ni1 Br1 97.46(3)
N4 Ni2 N3 69.04(19)
N4 Ni2 S3 96.40(13)
N3 Ni2 S3 86.42(13)
N4 Ni2 S4 85.52(13)
N3 Ni2 S4 96.04(13)
S3 Ni2 S4 177.31(6)
N4 Ni2 Br4 96.64(13)
N3 Ni2 Br4 164.92(14)
S3 Ni2 Br4 90.71(4)
S4 Ni2 Br4 87.19(4)
N4 Ni2 Br3 164.32(13)
N3 Ni2 Br3 95.91(14)
S3 Ni2 Br3 86.65(4)
S4 Ni2 Br3 91.99(4)
Br4 Ni2 Br3 98.70(3)
C10 S1 C1 104.0(3)
C10 S1 Ni1 112.0(2)
C1 S1 Ni1 96.0(2)
C8 S2 C7 101.4(3)
C8 S2 Ni1 110.4(2)
C7 S2 Ni1 96.7(2)
C11 S3 C20 102.4(3)
C11 S3 Ni2 96.29(19)
C20 S3 Ni2 114.5(2)
C18 S4 C17 102.9(3)
C18 S4 Ni2 111.9(2)
C17 S4 Ni2 95.98(19)
C3 N1 C9 109.0(4)
C3 N1 C2 106.8(4)
C9 N1 C2 111.1(4)
C3 N1 Ni1 106.7(3)
C9 N1 Ni1 121.4(4)
C2 N1 Ni1 100.9(3)
C6 N2 C4 113.1(4)
C6 N2 C5 109.8(4)
C4 N2 C5 104.8(4)
C6 N2 Ni1 119.7(4)
C4 N2 Ni1 101.4(3)
C5 N2 Ni1 106.8(3)
C19 N3 C13 109.0(5)
C19 N3 C12 111.4(5)
C13 N3 C12 105.7(4)
C19 N3 Ni2 122.1(4)
C13 N3 Ni2 107.2(4)
C12 N3 Ni2 100.0(3)
C16 N4 C15 109.5(4)
C16 N4 C14 111.8(5)
C15 N4 C14 105.3(4)
C16 N4 Ni2 120.9(4)
C15 N4 Ni2 106.6(4)
C14 N4 Ni2 101.4(3)
C2 C1 S1 106.7(4)
C2 C1 H1A 110.4
S1 C1 H1A 110.4
C2 C1 H1B 110.4
S1 C1 H1B 110.4
H1A C1 H1B 108.6
N1 C2 C1 112.2(5)
N1 C2 C5 105.8(5)
C1 C2 C5 111.8(5)
N1 C2 H2 109.0
C1 C2 H2 109.0
C5 C2 H2 109.0
N1 C3 C4 109.0(4)
N1 C3 H3A 109.9
C4 C3 H3A 109.9
N1 C3 H3B 109.9
C4 C3 H3B 109.9
H3A C3 H3B 108.3
N2 C4 C7 112.5(5)
N2 C4 C3 106.1(5)
C7 C4 C3 110.9(5)
N2 C4 H4 109.1
C7 C4 H4 109.1
C3 C4 H4 109.1
N2 C5 C2 108.9(4)
N2 C5 H5A 109.9
C2 C5 H5A 109.9
N2 C5 H5B 109.9
C2 C5 H5B 109.9
H5A C5 H5B 108.3
N2 C6 H6A 109.5
N2 C6 H6B 109.5
H6A C6 H6B 109.5
N2 C6 H6C 109.5
H6A C6 H6C 109.5
H6B C6 H6C 109.5
C4 C7 S2 109.3(4)
C4 C7 H7A 109.8
S2 C7 H7A 109.8
C4 C7 H7B 109.8
S2 C7 H7B 109.8
H7A C7 H7B 108.3
S2 C8 H8A 109.5
S2 C8 H8B 109.5
H8A C8 H8B 109.5
S2 C8 H8C 109.5
H8A C8 H8C 109.5
H8B C8 H8C 109.5
N1 C9 H9A 109.5
N1 C9 H9B 109.5
H9A C9 H9B 109.5
N1 C9 H9C 109.5
H9A C9 H9C 109.5
H9B C9 H9C 109.5
S1 C10 H10A 109.5
S1 C10 H10B 109.5
H10A C10 H10B 109.5
S1 C10 H10C 109.5
H10A C10 H10C 109.5
H10B C10 H10C 109.5
C12 C11 S3 111.9(4)
C12 C11 H11A 109.2
S3 C11 H11A 109.2
C12 C11 H11B 109.2
S3 C11 H11B 109.2
H11A C11 H11B 107.9
N3 C12 C11 112.2(5)
N3 C12 C15 105.3(4)
C11 C12 C15 111.9(5)
N3 C12 H12 109.1
C11 C12 H12 109.1
C15 C12 H12 109.1
N3 C13 C14 109.0(5)
N3 C13 H13A 109.9
C14 C13 H13A 109.9
N3 C13 H13B 109.9
C14 C13 H13B 109.9
H13A C13 H13B 108.3
N4 C14 C17 111.9(5)
N4 C14 C13 105.6(5)
C17 C14 C13 112.6(5)
N4 C14 H14 108.9
C17 C14 H14 108.9
C13 C14 H14 108.9
N4 C15 C12 109.6(5)
N4 C15 H15A 109.8
C12 C15 H15A 109.8
N4 C15 H15B 109.8
C12 C15 H15B 109.8
H15A C15 H15B 108.2
N4 C16 H16A 109.5
N4 C16 H16B 109.5
H16A C16 H16B 109.5
N4 C16 H16C 109.5
H16A C16 H16C 109.5
H16B C16 H16C 109.5
C14 C17 S4 111.7(4)
C14 C17 H17A 109.3
S4 C17 H17A 109.3
C14 C17 H17B 109.3
S4 C17 H17B 109.3
H17A C17 H17B 107.9
S4 C18 H18A 109.5
S4 C18 H18B 109.5
H18A C18 H18B 109.5
S4 C18 H18C 109.5
H18A C18 H18C 109.5
H18B C18 H18C 109.5
N3 C19 H19A 109.5
N3 C19 H19B 109.5
H19A C19 H19B 109.5
N3 C19 H19C 109.5
H19A C19 H19C 109.5
H19B C19 H19C 109.5
S3 C20 H20A 109.5
S3 C20 H20B 109.5
H20A C20 H20B 109.5
S3 C20 H20C 109.5
H20A C20 H20C 109.5
H20B C20 H20C 109.5

loop_
_geom_bond_atom_site_label_1
_geom_bond_atom_site_label_2
_geom_bond_distance
Ni1 N1 2.181(5)
Ni1 N2 2.194(5)
Ni1 S1 2.4079(16)
Ni1 S2 2.4264(16)
Ni1 Br2 2.5333(8)
Ni1 Br1 2.5405(8)
Ni2 N4 2.170(5)
Ni2 N3 2.196(5)
Ni2 S3 2.3832(14)
Ni2 S4 2.4264(15)
Ni2 Br4 2.5519(8)
Ni2 Br3 2.5591(8)
S1 C10 1.805(6)
S1 C1 1.808(6)
S2 C8 1.812(6)
S2 C7 1.820(6)
S3 C11 1.812(6)
S3 C20 1.816(6)
S4 C18 1.816(6)
S4 C17 1.816(6)
N1 C3 1.477(8)
N1 C9 1.482(7)
N1 C2 1.493(7)
N2 C6 1.465(7)
N2 C4 1.476(7)
N2 C5 1.500(8)
N3 C19 1.460(8)
N3 C13 1.485(7)
N3 C12 1.501(7)
N4 C16 1.471(8)
N4 C15 1.494(7)
N4 C14 1.496(7)
C1 C2 1.522(8)
C1 H1A 0.9900
C1 H1B 0.9900
C2 C5 1.541(8)
C2 H2 1.0000
C3 C4 1.555(8)
C3 H3A 0.9900
C3 H3B 0.9900
C4 C7 1.514(9)
C4 H4 1.0000
C5 H5A 0.9900
C5 H5B 0.9900
C6 H6A 0.9800
C6 H6B 0.9800
C6 H6C 0.9800
C7 H7A 0.9900
C7 H7B 0.9900
C8 H8A 0.9800
C8 H8B 0.9800
C8 H8C 0.9800
C9 H9A 0.9800
C9 H9B 0.9800
C9 H9C 0.9800
C10 H10A 0.9800
C10 H10B 0.9800
C10 H10C 0.9800
C11 C12 1.517(8)
C11 H11A 0.9900
C11 H11B 0.9900
C12 C15 1.535(8)
C12 H12 1.0000
C13 C14 1.547(8)
C13 H13A 0.9900
C13 H13B 0.9900
C14 C17 1.526(8)
C14 H14 1.0000
C15 H15A 0.9900
C15 H15B 0.9900
C16 H16A 0.9800
C16 H16B 0.9800
C16 H16C 0.9800
C17 H17A 0.9900
C17 H17B 0.9900
C18 H18A 0.9800
C18 H18B 0.9800
C18 H18C 0.9800
C19 H19A 0.9800
C19 H19B 0.9800
C19 H19C 0.9800
C20 H20A 0.9800
C20 H20B 0.9800
C20 H20C 0.9800

loop_
_geom_torsion_atom_site_label_1
_geom_torsion_atom_site_label_2
_geom_torsion_atom_site_label_3
_geom_torsion_atom_site_label_4
_geom_torsion
C10 S1 C1 C2 -147.4(4)
Ni1 S1 C1 C2 -32.9(4)
C3 N1 C2 C1 -174.0(4)
C9 N1 C2 C1 67.3(6)
Ni1 N1 C2 C1 -62.7(5)
C3 N1 C2 C5 -51.9(5)
C9 N1 C2 C5 -170.6(5)
Ni1 N1 C2 C5 59.4(4)
S1 C1 C2 N1 68.7(5)
S1 C1 C2 C5 -49.9(6)
C9 N1 C3 C4 -167.2(5)
C2 N1 C3 C4 72.8(6)
Ni1 N1 C3 C4 -34.5(5)
C6 N2 C4 C7 64.5(6)
C5 N2 C4 C7 -176.0(4)
Ni1 N2 C4 C7 -65.0(5)
C6 N2 C4 C3 -174.1(5)
C5 N2 C4 C3 -54.6(5)
Ni1 N2 C4 C3 56.4(5)
N1 C3 C4 N2 -14.7(6)
N1 C3 C4 C7 107.7(5)
C6 N2 C5 C2 -162.4(5)
C4 N2 C5 C2 75.8(5)
Ni1 N2 C5 C2 -31.2(5)
N1 C2 C5 N2 -18.1(6)
C1 C2 C5 N2 104.3(5)
N2 C4 C7 S2 61.4(5)
C3 C4 C7 S2 -57.2(6)
C8 S2 C7 C4 -135.0(4)
Ni1 S2 C7 C4 -22.6(4)
C20 S3 C11 C12 98.7(4)
Ni2 S3 C11 C12 -18.1(4)
C19 N3 C12 C11 67.5(6)
C13 N3 C12 C11 -174.1(5)
Ni2 N3 C12 C11 -62.9(5)
C19 N3 C12 C15 -170.5(5)
C13 N3 C12 C15 -52.2(6)
Ni2 N3 C12 C15 59.1(4)
S3 C11 C12 N3 57.3(6)
S3 C11 C12 C15 -60.8(5)
C19 N3 C13 C14 -164.7(5)
C12 N3 C13 C14 75.4(6)
Ni2 N3 C13 C14 -30.6(5)
C16 N4 C14 C17 66.3(6)
C15 N4 C14 C17 -174.9(5)
Ni2 N4 C14 C17 -63.9(5)
C16 N4 C14 C13 -170.8(5)
C15 N4 C14 C13 -52.0(6)
Ni2 N4 C14 C13 59.0(4)
N3 C13 C14 N4 -18.0(6)
N3 C13 C14 C17 104.4(6)
C16 N4 C15 C12 -164.2(5)
C14 N4 C15 C12 75.5(6)
Ni2 N4 C15 C12 -31.7(5)
N3 C12 C15 N4 -18.4(6)
C11 C12 C15 N4 103.7(5)
N4 C14 C17 S4 56.4(6)
C13 C14 C17 S4 -62.4(6)
C18 S4 C17 C14 96.7(5)
Ni2 S4 C17 C14 -17.4(4)
